data_1510916
loop_
_publ_author_name
'Kuz'ma, Yu.B.'
'Petrivskaya, M.A.'

_publ_section_title
;
 Crystal structure of nickel germanium boride Ni8 Ge2 B3
;
_journal_name_full
;
Dopovidi Akademii Nauk Ukrains'koi RSR, Seriya B: Geologichni, Khimichni ta
 Biologichni Nauki
;
_journal_page_first 36
_journal_page_last 39
_journal_volume 1984
_journal_year 1984
_chemical_formula_sum 'B3 Ge2 Ni8'
_chemical_name_systematic 'Ge2 Ni8 B3'
_space_group_IT_number 59
_symmetry_space_group_name_Hall 'P 2 2ab -1ab'
_symmetry_space_group_name_H-M 'P m m n :1'
_cell_angle_alpha 90
_cell_angle_beta 90
_cell_angle_gamma 90
_cell_formula_units_Z 2
_cell_length_a 14.74
_cell_length_b 2.96
_cell_length_c 6.112
_cell_volume 266.669
_citation_journal_id_ASTM DANND6
_cod_data_source_file boron_443.cif
_cod_data_source_block B3Ge2Ni8
_cod_original_sg_symbol_Hall '-P 2ab 2a (x-1/4,y-1/4,z)'
_cod_database_code 1510916

loop_
_symmetry_equiv_pos_as_xyz
x,y,z
-x,-y,z
x+1/2,-y+1/2,-z
-x+1/2,y+1/2,-z
-x+1/2,-y+1/2,-z
x+1/2,y+1/2,-z
-x,y,z
x,-y,z

loop_
_atom_site_label
_atom_site_type_symbol
_atom_site_fract_x
_atom_site_fract_y
_atom_site_fract_z
_atom_site_occupancy
_atom_site_U_iso_or_equiv
Ni1 Ni 0 0 0.074 1 0.0
Ni3 Ni 0.7725 0 0.198 1 0.0
B2 B 0.275 0 0.521 1 0.0
Ni4 Ni 0.5869 0 0.658 1 0.0
Ge1 Ge 0.625 0 0.036 1 0.0
B1 B 0 0 0.437 1 0.0
Ni2 Ni 0 0.5 0.704 1 0.0
Ni5 Ni 0.1447 0 0.638 1 0.0
